data_4027943
loop_
_publ_author_name
'Jan V\'avra'
'Luk\'a\<s Severa'
'Ivana C\'isa\<rov\'a'
'Blanka Klepet\'a\<rov\'a'
'David \<Saman'
'Du\<san Koval'
'V\'aclav Ka\<si\<cka'
'Filip Tepl\'y'

_publ_section_title
;
 Search for Conglomerate in Set of [7]Helquat Salts: Multigram Resolution
 of Helicene-Viologen Hybrid by Preferential Crystallization
;
_journal_name_full 'Journal of Organic Chemistry'
_journal_page_first 1329
_journal_page_last 1342
_journal_paper_doi 10.1021/jo301615k
_journal_volume 78
_journal_year 2013
_chemical_compound_source 'synthesized by the authors'
_chemical_formula_moiety 'C30 H26 N2, 2(Cl O4)'
_chemical_formula_sum 'C30 H26 Cl2 N2 O8'
_chemical_formula_weight 613.43
_chemical_name_systematic
; 
 ? 
;
_space_group_IT_number 14
_symmetry_cell_setting monoclinic
_symmetry_space_group_name_Hall '-P 2yn'
_symmetry_space_group_name_H-M 'P 1 21/n 1'
_atom_sites_solution_hydrogens geom
_atom_sites_solution_primary direct
_atom_sites_solution_secondary difmap
_audit_creation_method SHELXL-97
_cell_angle_alpha 90.00
_cell_angle_beta 90.299(2)
_cell_angle_gamma 90.00
_cell_formula_units_Z 4
_cell_length_a 11.7877(5)
_cell_length_b 12.1474(5)
_cell_length_c 18.8577(9)
_cell_measurement_reflns_used 9780
_cell_measurement_temperature 150(2)
_cell_measurement_theta_max 29.42
_cell_measurement_theta_min 2.4
_cell_volume 2700.2(2)
_computing_cell_refinement 'Bruker SAINT'
_computing_data_collection 'Bruker APEX2'
_computing_data_reduction 'Bruker SAINT'
_computing_structure_refinement 'SHELXL-97 (Sheldrick, 2008)'
_computing_structure_solution 'SHELXS-97 (Sheldrick, 2008)'
_diffrn_ambient_temperature 150(2)
_diffrn_measured_fraction_theta_full 1.000
_diffrn_measured_fraction_theta_max 1.000
_diffrn_measurement_device_type 'Bruker APEX-II CCD'
_diffrn_measurement_method '\f and \w scans'
_diffrn_radiation_monochromator graphite
_diffrn_radiation_source 'fine-focus sealed tube'
_diffrn_radiation_type MoK\a
_diffrn_radiation_wavelength 0.71073
_diffrn_reflns_av_R_equivalents 0.0249
_diffrn_reflns_av_sigmaI/netI 0.0140
_diffrn_reflns_limit_h_max 14
_diffrn_reflns_limit_h_min -15
_diffrn_reflns_limit_k_max 15
_diffrn_reflns_limit_k_min -15
_diffrn_reflns_limit_l_max 23
_diffrn_reflns_limit_l_min -24
_diffrn_reflns_number 66998
_diffrn_reflns_theta_full 27.50
_diffrn_reflns_theta_max 27.50
_diffrn_reflns_theta_min 1.99
_diffrn_standards_number 0
_exptl_absorpt_coefficient_mu 0.299
_exptl_absorpt_correction_T_max 0.9202
_exptl_absorpt_correction_T_min 0.8823
_exptl_absorpt_correction_type multi-scan
_exptl_crystal_colour colourless
_exptl_crystal_density_diffrn 1.509
_exptl_crystal_description prism
_exptl_crystal_F_000 1272
_exptl_crystal_size_max 0.43
_exptl_crystal_size_mid 0.34
_exptl_crystal_size_min 0.28
_refine_diff_density_max 0.672
_refine_diff_density_min -0.912
_refine_diff_density_rms 0.063
_refine_ls_extinction_method none
_refine_ls_goodness_of_fit_ref 1.037
_refine_ls_hydrogen_treatment constr
_refine_ls_matrix_type full
_refine_ls_number_parameters 393
_refine_ls_number_reflns 6192
_refine_ls_number_restraints 0
_refine_ls_restrained_S_all 1.037
_refine_ls_R_factor_all 0.0587
_refine_ls_R_factor_gt 0.0479
_refine_ls_shift/su_max 0.004
_refine_ls_shift/su_mean 0.000
_refine_ls_structure_factor_coef Fsqd
_refine_ls_weighting_details 'calc w=1/[\s^2^(Fo^2^)+(0.0566P)^2^+3.1655P] where P=(Fo^2^+2Fc^2^)/3'
_refine_ls_weighting_scheme calc
_refine_ls_wR_factor_gt 0.1208
_refine_ls_wR_factor_ref 0.1297
_reflns_number_gt 5232
_reflns_number_total 6192
_reflns_threshold_expression I>2\s(I)
_cod_data_source_file jo301615k_2_ClO4.cif
_cod_data_source_block jv_1911_mono
_cod_depositor_comments
;
The following automatic conversions were performed:

'_exptl_absorpt_correction_type' value 'multi-scans' was replaced
with the value 'multi-scan' as specified in the replacement file
'src/cod-tools/trunk/data/replacement-values/replacement_values.lst'.

Automatic conversion script
Id: cif_fix_values 5376 2017-05-30 11:51:03Z andrius 
;
_cod_original_sg_symbol_H-M 'P 21/n'
_cod_database_code 4027943

loop_
_symmetry_equiv_pos_as_xyz
'x, y, z'
'-x+1/2, y+1/2, -z+1/2'
'-x, -y, -z'
'x-1/2, -y-1/2, z-1/2'

loop_
_atom_site_label
_atom_site_type_symbol
_atom_site_fract_x
_atom_site_fract_y
_atom_site_fract_z
_atom_site_U_iso_or_equiv
_atom_site_adp_type
_atom_site_occupancy
_atom_site_symmetry_multiplicity
_atom_site_calc_flag
_atom_site_refinement_flags
_atom_site_disorder_assembly
_atom_site_disorder_group
C1 C 0.15013(16) 1.14310(15) 0.79536(10) 0.0222(4) Uani 1 1 d . . .
H1 H 0.2231 1.1392 0.8168 0.027 Uiso 1 1 calc R . .
C2 C 0.06161(18) 1.18861(18) 0.83165(12) 0.0310(4) Uani 1 1 d . . .
H2 H 0.0735 1.2160 0.8783 0.037 Uiso 1 1 calc R . .
C3 C -0.04765(19) 1.1954(2) 0.80034(14) 0.0399(6) Uani 1 1 d . . .
H3 H -0.1088 1.2255 0.8266 0.048 Uiso 1 1 calc R . .
C4 C -0.06552(17) 1.15903(19) 0.73310(14) 0.0368(5) Uani 1 1 d . . .
H4 H -0.1389 1.1652 0.7124 0.044 Uiso 1 1 calc R . .
C5 C 0.02361(16) 1.11222(16) 0.69378(11) 0.0269(4) Uani 1 1 d . . .
C6 C 0.00798(18) 1.07638(19) 0.62327(12) 0.0335(5) Uani 1 1 d . . .
H6 H -0.0656 1.0767 0.6025 0.040 Uiso 1 1 calc R . .
C7 C 0.09772(19) 1.04170(18) 0.58540(11) 0.0318(5) Uani 1 1 d . . .
H7 H 0.0882 1.0240 0.5367 0.038 Uiso 1 1 calc R . .
N8 N 0.20215(14) 1.03169(13) 0.61631(8) 0.0235(3) Uani 1 1 d . . .
C9 C 0.29939(18) 0.99920(18) 0.57138(10) 0.0298(4) Uani 1 1 d . . .
H9A H 0.2824 1.0158 0.5210 0.036 Uiso 1 1 calc R . .
H9B H 0.3133 0.9191 0.5759 0.036 Uiso 1 1 calc R . .
C10 C 0.40314(17) 1.06231(18) 0.59508(10) 0.0280(4) Uani 1 1 d . . .
H10A H 0.3892 1.1425 0.5914 0.034 Uiso 1 1 calc R . .
H10B H 0.4686 1.0435 0.5648 0.034 Uiso 1 1 calc R . .
C11 C 0.42762(16) 1.03100(15) 0.67126(10) 0.0218(4) Uani 1 1 d . . .
C12 C 0.53697(16) 1.01042(16) 0.69725(10) 0.0239(4) Uani 1 1 d . . .
C13 C 0.55184(15) 0.97273(16) 0.76693(11) 0.0238(4) Uani 1 1 d . . .
C14 C 0.45678(15) 0.95327(15) 0.80938(10) 0.0202(4) Uani 1 1 d . . .
C15 C 0.46494(16) 0.92099(17) 0.88648(10) 0.0245(4) Uani 1 1 d . . .
H15A H 0.5395 0.9434 0.9062 0.029 Uiso 1 1 calc R . .
H15B H 0.4576 0.8402 0.8913 0.029 Uiso 1 1 calc R . .
C16 C 0.37048(15) 0.97789(17) 0.92641(10) 0.0235(4) Uani 1 1 d . . .
H16A H 0.3744 0.9580 0.9773 0.028 Uiso 1 1 calc R . .
H16B H 0.3789 1.0587 0.9223 0.028 Uiso 1 1 calc R . .
N17 N 0.25907(13) 0.94303(13) 0.89602(8) 0.0205(3) Uani 1 1 d . . .
C18 C 0.16976(16) 0.92508(17) 0.94063(10) 0.0249(4) Uani 1 1 d . . .
H18 H 0.1790 0.9369 0.9901 0.030 Uiso 1 1 calc R . .
C19 C 0.06823(17) 0.89067(17) 0.91492(10) 0.0267(4) Uani 1 1 d . . .
H19 H 0.0046 0.8859 0.9455 0.032 Uiso 1 1 calc R . .
C20 C 0.05725(15) 0.86193(16) 0.84261(10) 0.0223(4) Uani 1 1 d . . .
C21 C -0.04450(16) 0.81767(18) 0.81377(11) 0.0276(4) Uani 1 1 d . . .
H21 H -0.1099 0.8113 0.8427 0.033 Uiso 1 1 calc R . .
C22 C -0.04879(16) 0.78431(18) 0.74475(11) 0.0285(4) Uani 1 1 d . . .
H22 H -0.1179 0.7568 0.7256 0.034 Uiso 1 1 calc R . .
C23 C 0.04836(16) 0.79012(16) 0.70137(10) 0.0243(4) Uani 1 1 d . . .
H23 H 0.0452 0.7630 0.6542 0.029 Uiso 1 1 calc R . .
C24 C 0.14692(15) 0.83457(15) 0.72702(10) 0.0199(4) Uani 1 1 d . . .
H24 H 0.2118 0.8384 0.6974 0.024 Uiso 1 1 calc R . .
C25 C 0.15301(15) 0.87508(14) 0.79765(9) 0.0183(3) Uani 1 1 d . . .
C26 C 0.25111(14) 0.92812(14) 0.82552(9) 0.0180(3) Uani 1 1 d . . .
C27 C 0.34664(14) 0.96798(14) 0.78223(9) 0.0181(3) Uani 1 1 d . . .
C28 C 0.33224(15) 1.01545(15) 0.71431(9) 0.0187(3) Uani 1 1 d . . .
C29 C 0.22060(15) 1.05075(14) 0.68582(9) 0.0192(4) Uani 1 1 d . . .
C30 C 0.13321(15) 1.10160(14) 0.72569(10) 0.0198(4) Uani 1 1 d . . .
C31 C 0.63855(18) 1.0313(2) 0.65062(13) 0.0374(5) Uani 1 1 d . . .
H31A H 0.6621 0.9622 0.6283 0.056 Uiso 1 1 calc R . .
H31B H 0.7011 1.0603 0.6795 0.056 Uiso 1 1 calc R . .
H31C H 0.6184 1.0849 0.6138 0.056 Uiso 1 1 calc R . .
C32 C 0.66906(16) 0.9504(2) 0.79598(12) 0.0341(5) Uani 1 1 d . . .
H32A H 0.7008 1.0184 0.8158 0.051 Uiso 1 1 calc R . .
H32B H 0.7180 0.9238 0.7578 0.051 Uiso 1 1 calc R . .
H32C H 0.6646 0.8944 0.8333 0.051 Uiso 1 1 calc R . .
Cl1 Cl 0.23567(4) 0.23333(4) 0.01169(2) 0.02554(13) Uani 1 1 d . . .
O1 O 0.30092(16) 0.3004(2) 0.05758(14) 0.0747(8) Uani 1 1 d . . .
O2 O 0.12139(12) 0.27422(14) 0.00943(8) 0.0348(4) Uani 1 1 d . . .
O3 O 0.23518(18) 0.12273(15) 0.03794(9) 0.0518(5) Uani 1 1 d . . .
O4 O 0.28169(16) 0.23442(15) -0.05894(9) 0.0439(4) Uani 1 1 d . . .
Cl2 Cl 0.31405(7) 0.73169(5) 0.05248(3) 0.0524(2) Uani 1 1 d . . .
O5 O 0.35949(18) 0.63188(15) 0.07881(10) 0.0515(5) Uani 1 1 d . A 1
O6 O 0.3143(2) 0.73812(15) -0.02160(10) 0.0544(5) Uani 1 1 d . A 1
O7 O 0.3264(5) 0.8234(3) 0.09102(19) 0.0590(10) Uani 0.60 1 d P A 1
O8 O 0.1818(3) 0.7143(3) 0.05996(19) 0.0736(10) Uani 0.70 1 d P A 1
O10 O 0.2574(12) 0.7863(12) 0.1001(7) 0.066(3) Uiso 0.20 1 d P A 2
O11 O 0.4423(8) 0.7996(7) 0.0492(5) 0.070(2) Uiso 0.30 1 d P A 2
O12 O 0.3955(10) 0.8289(9) 0.0760(6) 0.044(2) Uiso 0.20 1 d P A 2

loop_
_atom_site_aniso_label
_atom_site_aniso_U_11
_atom_site_aniso_U_22
_atom_site_aniso_U_33
_atom_site_aniso_U_23
_atom_site_aniso_U_13
_atom_site_aniso_U_12
C1 0.0223(8) 0.0171(8) 0.0274(10) 0.0016(7) -0.0002(7) -0.0014(7)
C2 0.0308(10) 0.0261(10) 0.0359(11) -0.0044(8) 0.0065(9) 0.0005(8)
C3 0.0255(10) 0.0356(12) 0.0586(16) -0.0057(11) 0.0105(10) 0.0059(9)
C4 0.0197(9) 0.0339(12) 0.0566(15) 0.0002(10) -0.0035(9) 0.0032(8)
C5 0.0227(9) 0.0216(9) 0.0365(11) 0.0055(8) -0.0053(8) -0.0011(7)
C6 0.0297(10) 0.0340(11) 0.0367(12) 0.0062(9) -0.0164(9) -0.0021(9)
C7 0.0366(11) 0.0342(11) 0.0245(10) 0.0039(8) -0.0126(8) -0.0062(9)
N8 0.0284(8) 0.0227(8) 0.0193(8) 0.0033(6) -0.0030(6) -0.0033(7)
C9 0.0403(11) 0.0314(11) 0.0178(9) -0.0018(8) 0.0024(8) 0.0016(9)
C10 0.0314(10) 0.0315(11) 0.0214(9) 0.0052(8) 0.0067(8) 0.0000(8)
C11 0.0248(9) 0.0191(9) 0.0215(9) 0.0009(7) 0.0050(7) -0.0004(7)
C12 0.0212(9) 0.0223(9) 0.0283(10) 0.0004(7) 0.0062(7) -0.0013(7)
C13 0.0181(8) 0.0229(9) 0.0303(10) -0.0008(8) 0.0008(7) 0.0003(7)
C14 0.0187(8) 0.0199(8) 0.0220(9) 0.0008(7) -0.0003(7) 0.0015(7)
C15 0.0215(8) 0.0291(10) 0.0230(9) 0.0034(8) -0.0035(7) 0.0022(8)
C16 0.0232(9) 0.0276(10) 0.0195(9) 0.0000(7) -0.0033(7) -0.0011(7)
N17 0.0209(7) 0.0218(8) 0.0187(7) 0.0025(6) -0.0001(6) 0.0006(6)
C18 0.0286(9) 0.0288(10) 0.0175(9) 0.0026(7) 0.0043(7) 0.0008(8)
C19 0.0252(9) 0.0308(10) 0.0241(10) 0.0037(8) 0.0079(7) -0.0011(8)
C20 0.0207(8) 0.0224(9) 0.0238(9) 0.0045(7) 0.0023(7) 0.0011(7)
C21 0.0196(8) 0.0326(11) 0.0306(10) 0.0043(8) 0.0037(7) -0.0031(8)
C22 0.0211(9) 0.0303(11) 0.0339(11) 0.0017(8) -0.0031(8) -0.0044(8)
C23 0.0264(9) 0.0221(9) 0.0245(9) -0.0009(7) -0.0017(7) -0.0004(7)
C24 0.0211(8) 0.0162(8) 0.0225(9) 0.0021(7) 0.0027(7) 0.0020(7)
C25 0.0182(8) 0.0160(8) 0.0206(8) 0.0033(7) 0.0010(6) 0.0017(6)
C26 0.0191(8) 0.0165(8) 0.0185(8) 0.0030(6) 0.0012(6) 0.0035(7)
C27 0.0176(8) 0.0177(8) 0.0191(8) 0.0011(7) 0.0010(6) -0.0003(6)
C28 0.0199(8) 0.0176(8) 0.0188(8) 0.0002(6) 0.0001(7) 0.0000(7)
C29 0.0232(8) 0.0157(8) 0.0187(8) 0.0036(7) -0.0021(7) -0.0034(7)
C30 0.0193(8) 0.0156(8) 0.0244(9) 0.0044(7) -0.0015(7) -0.0015(7)
C31 0.0246(10) 0.0486(14) 0.0392(12) 0.0088(10) 0.0117(9) -0.0001(9)
C32 0.0175(9) 0.0448(13) 0.0400(12) 0.0030(10) 0.0002(8) 0.0026(9)
Cl1 0.0259(2) 0.0265(2) 0.0243(2) -0.00516(18) 0.00216(17) -0.00151(18)
O1 0.0348(10) 0.0901(17) 0.0993(18) -0.0648(15) -0.0086(10) -0.0064(10)
O2 0.0253(7) 0.0459(10) 0.0332(8) 0.0042(7) 0.0053(6) 0.0015(7)
O3 0.0804(14) 0.0375(10) 0.0376(10) 0.0115(8) 0.0153(9) 0.0147(9)
O4 0.0516(10) 0.0430(10) 0.0372(9) 0.0089(7) 0.0231(8) 0.0121(8)
Cl2 0.0971(6) 0.0360(3) 0.0242(3) 0.0033(2) 0.0061(3) 0.0280(3)
O5 0.0754(13) 0.0339(9) 0.0450(10) 0.0085(8) -0.0176(9) 0.0049(9)
O6 0.0932(16) 0.0360(10) 0.0340(10) 0.0032(7) -0.0095(10) 0.0083(10)
O7 0.100(3) 0.0308(17) 0.046(2) -0.0107(14) -0.023(2) 0.000(2)
O8 0.0544(18) 0.092(3) 0.075(2) 0.0266(19) 0.0308(16) 0.0273(18)

loop_
_atom_type_symbol
_atom_type_description
_atom_type_scat_dispersion_real
_atom_type_scat_dispersion_imag
_atom_type_scat_source
C C 0.0033 0.0016 'International Tables Vol C Tables 4.2.6.8 and 6.1.1.4'
H H 0.0000 0.0000 'International Tables Vol C Tables 4.2.6.8 and 6.1.1.4'
O O 0.0106 0.0060 'International Tables Vol C Tables 4.2.6.8 and 6.1.1.4'
Cl Cl 0.1484 0.1585 'International Tables Vol C Tables 4.2.6.8 and 6.1.1.4'
N N 0.0061 0.0033 'International Tables Vol C Tables 4.2.6.8 and 6.1.1.4'

loop_
_geom_angle_atom_site_label_1
_geom_angle_atom_site_label_2
_geom_angle_atom_site_label_3
_geom_angle
C2 C1 C30 120.17(18)
C2 C1 H1 119.9
C30 C1 H1 119.9
C1 C2 C3 120.6(2)
C1 C2 H2 119.7
C3 C2 H2 119.7
C4 C3 C2 120.4(2)
C4 C3 H3 119.8
C2 C3 H3 119.8
C3 C4 C5 120.7(2)
C3 C4 H4 119.7
C5 C4 H4 119.7
C4 C5 C6 121.77(19)
C4 C5 C30 119.36(19)
C6 C5 C30 118.87(19)
C7 C6 C5 119.83(19)
C7 C6 H6 120.1
C5 C6 H6 120.1
C6 C7 N8 120.69(19)
C6 C7 H7 119.7
N8 C7 H7 119.7
C29 N8 C7 122.74(18)
C29 N8 C9 118.71(16)
C7 N8 C9 118.55(17)
N8 C9 C10 108.86(16)
N8 C9 H9A 109.9
C10 C9 H9A 109.9
N8 C9 H9B 109.9
C10 C9 H9B 109.9
H9A C9 H9B 108.3
C9 C10 C11 107.69(16)
C9 C10 H10A 110.2
C11 C10 H10A 110.2
C9 C10 H10B 110.2
C11 C10 H10B 110.2
H10A C10 H10B 108.5
C12 C11 C28 120.85(17)
C12 C11 C10 123.27(17)
C28 C11 C10 115.72(17)
C11 C12 C13 119.82(17)
C11 C12 C31 119.84(18)
C13 C12 C31 120.32(18)
C14 C13 C12 119.63(17)
C14 C13 C32 119.75(18)
C12 C13 C32 120.61(18)
C13 C14 C27 120.73(17)
C13 C14 C15 123.20(16)
C27 C14 C15 116.01(16)
C14 C15 C16 108.50(15)
C14 C15 H15A 110.0
C16 C15 H15A 110.0
C14 C15 H15B 110.0
C16 C15 H15B 110.0
H15A C15 H15B 108.4
N17 C16 C15 109.12(15)
N17 C16 H16A 109.9
C15 C16 H16A 109.9
N17 C16 H16B 109.9
C15 C16 H16B 109.9
H16A C16 H16B 108.3
C26 N17 C18 122.44(16)
C26 N17 C16 118.36(15)
C18 N17 C16 119.19(15)
C19 C18 N17 120.67(18)
C19 C18 H18 119.7
N17 C18 H18 119.7
C18 C19 C20 119.86(17)
C18 C19 H19 120.1
C20 C19 H19 120.1
C19 C20 C21 122.42(17)
C19 C20 C25 118.56(17)
C21 C20 C25 119.00(17)
C22 C21 C20 120.33(18)
C22 C21 H21 119.8
C20 C21 H21 119.8
C21 C22 C23 120.77(18)
C21 C22 H22 119.6
C23 C22 H22 119.6
C24 C23 C22 120.33(18)
C24 C23 H23 119.8
C22 C23 H23 119.8
C23 C24 C25 120.45(17)
C23 C24 H24 119.8
C25 C24 H24 119.8
C24 C25 C26 122.70(16)
C24 C25 C20 118.87(16)
C26 C25 C20 118.44(16)
N17 C26 C25 118.62(16)
N17 C26 C27 116.94(16)
C25 C26 C27 124.44(16)
C14 C27 C28 119.23(16)
C14 C27 C26 117.59(16)
C28 C27 C26 123.12(16)
C11 C28 C27 119.09(16)
C11 C28 C29 117.64(16)
C27 C28 C29 123.26(16)
N8 C29 C30 118.42(16)
N8 C29 C28 116.19(16)
C30 C29 C28 125.39(16)
C29 C30 C1 123.06(16)
C29 C30 C5 118.26(17)
C1 C30 C5 118.68(17)
C12 C31 H31A 109.5
C12 C31 H31B 109.5
H31A C31 H31B 109.5
C12 C31 H31C 109.5
H31A C31 H31C 109.5
H31B C31 H31C 109.5
C13 C32 H32A 109.5
C13 C32 H32B 109.5
H32A C32 H32B 109.5
C13 C32 H32C 109.5
H32A C32 H32C 109.5
H32B C32 H32C 109.5
O1 Cl1 O3 109.43(15)
O1 Cl1 O2 109.03(11)
O3 Cl1 O2 109.22(11)
O1 Cl1 O4 110.75(14)
O3 Cl1 O4 109.30(10)
O2 Cl1 O4 109.09(10)
O10 Cl2 O7 42.0(6)
O10 Cl2 O6 131.5(6)
O7 Cl2 O6 119.67(19)
O10 Cl2 O5 112.9(6)
O7 Cl2 O5 118.89(17)
O6 Cl2 O5 113.30(12)
O10 Cl2 O8 59.8(6)
O7 Cl2 O8 99.7(3)
O6 Cl2 O8 95.96(17)
O5 Cl2 O8 103.04(16)
O10 Cl2 O12 74.9(7)
O7 Cl2 O12 33.1(4)
O6 Cl2 O12 103.5(4)
O5 Cl2 O12 108.2(4)
O8 Cl2 O12 132.2(5)
O10 Cl2 O11 103.5(7)
O7 Cl2 O11 61.8(4)
O6 Cl2 O11 86.0(3)
O5 Cl2 O11 95.3(3)
O8 Cl2 O11 158.9(3)
O12 Cl2 O11 28.7(4)
Cl2 O10 O12 59.8(7)
O12 O11 Cl2 66.3(10)
O11 O12 Cl2 85.0(11)
O11 O12 O10 130.2(13)
Cl2 O12 O10 45.3(5)

loop_
_geom_bond_atom_site_label_1
_geom_bond_atom_site_label_2
_geom_bond_distance
C1 C2 1.368(3)
C1 C30 1.420(3)
C1 H1 0.9500
C2 C3 1.416(3)
C2 H2 0.9500
C3 C4 1.358(4)
C3 H3 0.9500
C4 C5 1.409(3)
C4 H4 0.9500
C5 C6 1.410(3)
C5 C30 1.428(3)
C6 C7 1.347(3)
C6 H6 0.9500
C7 N8 1.365(3)
C7 H7 0.9500
N8 C29 1.348(2)
N8 C9 1.482(3)
C9 C10 1.509(3)
C9 H9A 0.9900
C9 H9B 0.9900
C10 C11 1.512(3)
C10 H10A 0.9900
C10 H10B 0.9900
C11 C12 1.399(3)
C11 C28 1.403(2)
C12 C13 1.402(3)
C12 C31 1.511(3)
C13 C14 1.401(3)
C13 C32 1.508(3)
C14 C27 1.405(2)
C14 C15 1.509(3)
C15 C16 1.514(3)
C15 H15A 0.9900
C15 H15B 0.9900
C16 N17 1.491(2)
C16 H16A 0.9900
C16 H16B 0.9900
N17 C26 1.345(2)
N17 C18 1.369(2)
C18 C19 1.355(3)
C18 H18 0.9500
C19 C20 1.413(3)
C19 H19 0.9500
C20 C21 1.420(3)
C20 C25 1.424(2)
C21 C22 1.364(3)
C21 H21 0.9500
C22 C23 1.412(3)
C22 H22 0.9500
C23 C24 1.367(3)
C23 H23 0.9500
C24 C25 1.421(3)
C24 H24 0.9500
C25 C26 1.422(2)
C26 C27 1.476(2)
C27 C28 1.414(2)
C28 C29 1.482(2)
C29 C30 1.420(3)
C31 H31A 0.9800
C31 H31B 0.9800
C31 H31C 0.9800
C32 H32A 0.9800
C32 H32B 0.9800
C32 H32C 0.9800
Cl1 O1 1.4135(18)
Cl1 O3 1.4319(18)
Cl1 O2 1.4362(15)
Cl1 O4 1.4408(16)
Cl2 O10 1.303(13)
Cl2 O7 1.338(3)
Cl2 O6 1.3993(19)
Cl2 O5 1.4145(18)
Cl2 O8 1.580(3)
Cl2 O12 1.584(11)
Cl2 O11 1.724(9)
O10 O12 1.771(16)
O11 O12 0.831(11)
